data_1569498
loop_
_publ_author_name
'Guo, Shen-Yi'
'Zhang, Zhuo-Ang'
'Tong, Shuo'
'Guo, Qing-Hui'
'Hua, Ruimao'
'Wang, Mei-Xiang'

_publ_section_title
;
 Tetrahomo corona[4]arene-based spirophanes: synthesis, structure, and
 properties.
;
_journal_issue 31
_journal_name_full 'Chemical science'
_journal_page_first 8393
_journal_page_last 8400
_journal_paper_doi 10.1039/d3sc02417b
_journal_volume 14
_journal_year 2023
_chemical_absolute_configuration ad
_chemical_formula_moiety 'C36 H36 O8'
_chemical_formula_sum 'C36 H36 O8'
_chemical_formula_weight 596.65
_space_group_crystal_system orthorhombic
_space_group_IT_number 19
_space_group_name_Hall 'P 2ac 2ab'
_space_group_name_H-M_alt 'P 21 21 21'
_atom_sites_solution_hydrogens geom
_atom_sites_solution_primary dual
_audit_creation_date 2023-04-07
_audit_creation_method
;
Olex2 1.3
(compiled 2020.11.12 svn.r5f609507 for OlexSys, GUI svn.r6408)
;
_audit_update_record
;
2023-05-08 deposited with the CCDC.	2023-07-10 downloaded from the CCDC.
;
_cell_angle_alpha 90
_cell_angle_beta 90
_cell_angle_gamma 90
_cell_formula_units_Z 4
_cell_length_a 10.6803(7)
_cell_length_b 12.0458(8)
_cell_length_c 23.3062(19)
_cell_measurement_reflns_used 20515
_cell_measurement_temperature 112(8)
_cell_measurement_theta_max 77.3460
_cell_measurement_theta_min 3.8260
_cell_volume 2998.4(4)
_computing_cell_refinement 'CrysAlisPro 1.171.42.55a (Rigaku OD, 2022)'
_computing_data_collection 'CrysAlisPro 1.171.42.55a (Rigaku OD, 2022)'
_computing_data_reduction 'CrysAlisPro 1.171.42.55a (Rigaku OD, 2022)'
_computing_molecular_graphics 'Olex2 1.3 (Dolomanov et al., 2009)'
_computing_publication_material 'Olex2 1.3 (Dolomanov et al., 2009)'
_computing_structure_refinement 'SHELXL 2018/3 (Sheldrick, 2015)'
_computing_structure_solution 'SHELXT 2018/2 (Sheldrick, 2018)'
_diffrn_ambient_environment N~2~
_diffrn_ambient_temperature 112(8)
_diffrn_detector 'Hybrid Pixel Array Detector'
_diffrn_detector_area_resol_mean 10.0000
_diffrn_detector_type HyPix
_diffrn_measured_fraction_theta_full 0.998
_diffrn_measured_fraction_theta_max 0.982
_diffrn_measurement_details
;
List of Runs (angles in degrees, time in seconds):

  # Type    Start    End  Width  t~exp~   \w     \q     \k     \f   Frames
#--------------------------------------------------------------------------
  1  \w     35.00  68.00   0.50    0.08    --  106.93 -57.00-180.00   66
  2  \w     35.00 105.00   0.50    0.08    --  106.93 -97.00 -58.00  140
  3  \w     35.00 107.00   0.50    0.08    --  106.93 -77.00 -30.00  144
  4  \w    -24.00  26.00   0.50    0.05    --  -48.14  19.00   0.00  100
  5  \w    -24.00  26.00   0.50    0.05    --  -48.14  19.00  60.00  100
  6  \w     35.00  68.00   0.50    0.08    --  106.93 -57.00  60.00   66
  7  \w     35.00  68.00   0.50    0.08    --  106.93 -57.00  30.00   66
  8  \w     35.00  68.00   0.50    0.08    --  106.93 -57.00 150.00   66
  9  \w     96.00 178.00   0.50    0.08    --  106.93  19.00 120.00  164
 10  \w     96.00 178.00   0.50    0.08    --  106.93  38.00   0.00  164
 11  \w     95.00 178.00   0.50    0.08    --  106.93  47.00 -51.00  166
 12  \w     27.00 120.00   0.50    0.05    --   48.14  77.00-180.00  186
 13  \w     37.00 120.00   0.50    0.05    --   48.14  47.00 -51.00  166
 14  \w     34.00  98.00   0.50    0.05    --   48.14  57.00   0.00  128
 15  \w     34.00 120.00   0.50    0.05    --   48.14  57.00  60.00  172
 16  \w    -64.00 -32.00   0.50    0.08    -- -104.00  57.00  90.00   64
 17  \w    -64.00 -32.00   0.50    0.08    -- -104.00  57.00  60.00   64
 18  \w    -64.00 -32.00   0.50    0.08    -- -104.00  57.00   0.00   64
 19  \w    -64.00 -32.00   0.50    0.08    -- -104.00  57.00 -30.00   64
 20  \w   -175.00 -90.00   0.50    0.08    -- -104.00 -57.00 -90.00  170
 21  \w   -120.00 -73.00   0.50    0.05    --  -48.14-125.00 -90.00   94
 22  \w   -129.00 -32.00   0.50    0.08    -- -104.00  84.00 156.00  194
;
_diffrn_measurement_device 'four-circle diffractometer'
_diffrn_measurement_device_type 'XtaLAB Synergy R, DW system, HyPix'
_diffrn_measurement_method '\w scans'
_diffrn_orient_matrix_type 'CrysAlisPro convention (1999,Acta A55,543-557)'
_diffrn_orient_matrix_UB_11 -0.1349768000
_diffrn_orient_matrix_UB_12 -0.0424666000
_diffrn_orient_matrix_UB_13 0.0073840000
_diffrn_orient_matrix_UB_21 0.0099357000
_diffrn_orient_matrix_UB_22 -0.0620612000
_diffrn_orient_matrix_UB_23 -0.0575602000
_diffrn_orient_matrix_UB_31 0.0495304000
_diffrn_orient_matrix_UB_32 -0.1036301000
_diffrn_orient_matrix_UB_33 0.0315467000
_diffrn_radiation_monochromator mirror
_diffrn_radiation_probe x-ray
_diffrn_radiation_type 'Cu K\a'
_diffrn_radiation_wavelength 1.54184
_diffrn_reflns_av_R_equivalents 0.0302
_diffrn_reflns_av_unetI/netI 0.0203
_diffrn_reflns_Laue_measured_fraction_full 0.998
_diffrn_reflns_Laue_measured_fraction_max 0.982
_diffrn_reflns_limit_h_max 13
_diffrn_reflns_limit_h_min -11
_diffrn_reflns_limit_k_max 13
_diffrn_reflns_limit_k_min -15
_diffrn_reflns_limit_l_max 29
_diffrn_reflns_limit_l_min -29
_diffrn_reflns_number 25654
_diffrn_reflns_point_group_measured_fraction_full 0.998
_diffrn_reflns_point_group_measured_fraction_max 0.967
_diffrn_reflns_theta_full 67.684
_diffrn_reflns_theta_max 78.000
_diffrn_reflns_theta_min 4.131
_diffrn_source 'Rotating-anode X-ray tube'
_diffrn_source_type 'Rigaku (Cu) X-ray Source'
_exptl_absorpt_coefficient_mu 0.759
_exptl_absorpt_correction_T_max 1.00000
_exptl_absorpt_correction_T_min 0.56712
_exptl_absorpt_correction_type multi-scan
_exptl_absorpt_process_details
;
CrysAlisPro 1.171.42.55a (Rigaku Oxford Diffraction, 2022)
Empirical absorption correction using spherical harmonics,
implemented in SCALE3 ABSPACK scaling algorithm.
;
_exptl_crystal_colour 'clear colourless'
_exptl_crystal_colour_lustre clear
_exptl_crystal_colour_primary colourless
_exptl_crystal_density_diffrn 1.322
_exptl_crystal_description block
_exptl_crystal_F_000 1264
_exptl_crystal_size_max 0.2
_exptl_crystal_size_mid 0.2
_exptl_crystal_size_min 0.2
_refine_diff_density_max 0.176
_refine_diff_density_min -0.199
_refine_diff_density_rms 0.041
_refine_ls_abs_structure_details
;
 Flack x determined using 2565 quotients [(I+)-(I-)]/[(I+)+(I-)]
 (Parsons, Flack and Wagner, Acta Cryst. B69 (2013) 249-259).
;
_refine_ls_abs_structure_Flack 0.02(5)
_refine_ls_extinction_coef 0.0036(3)
_refine_ls_extinction_expression Fc^*^=kFc[1+0.001xFc^2^\l^3^/sin(2\q)]^-1/4^
_refine_ls_extinction_method 'SHELXL-2018/3 (Sheldrick 2018)'
_refine_ls_goodness_of_fit_ref 1.090
_refine_ls_hydrogen_treatment constr
_refine_ls_matrix_type full
_refine_ls_number_parameters 402
_refine_ls_number_reflns 6203
_refine_ls_number_restraints 0
_refine_ls_restrained_S_all 1.090
_refine_ls_R_factor_all 0.0320
_refine_ls_R_factor_gt 0.0316
_refine_ls_shift/su_max 0.000
_refine_ls_shift/su_mean 0.000
_refine_ls_structure_factor_coef Fsqd
_refine_ls_weighting_details 'w=1/[\s^2^(Fo^2^)+(0.0381P)^2^+0.9130P] where P=(Fo^2^+2Fc^2^)/3'
_refine_ls_weighting_scheme calc
_refine_ls_wR_factor_gt 0.0829
_refine_ls_wR_factor_ref 0.0832
_reflns_Friedel_coverage 0.749
_reflns_Friedel_fraction_full 0.997
_reflns_Friedel_fraction_max 0.946
_reflns_number_gt 6085
_reflns_number_total 6203
_reflns_threshold_expression 'I > 2\s(I)'
_cod_data_source_file d3sc02417b2.cif
_cod_data_source_block 5d-a-dcm-hex-3_auto
_cod_depositor_comments 'Adding full bibliography for 1569486--1569506.cif.'
_cod_database_code 1569498
_shelx_shelxl_version_number 2018/3
_chemical_oxdiff_formula 'C H O'
_shelx_space_group_comment
;
The symmetry employed for this shelxl refinement is uniquely defined
by the following loop, which should always be used as a source of
symmetry information in preference to the above space-group names.
They are only intended as comments.
;
_olex2_refinement_description
;
1.a Ternary CH refined with riding coordinates:
 C27(H27), C33(H33)
1.b Secondary CH2 refined with riding coordinates:
 C3(H3A,H3B), C7(H7A,H7B), C18(H18A,H18B), C14(H14A,H14B)
1.c Aromatic/amide H refined with riding coordinates:
 C21(H21), C5(H5), C44(H44), C23(H23), C43(H43), C16(H16), C37(H37), C40(H40),
 C11(H11), C41(H41), C10(H10), C42(H42), C39(H39), C38(H38)
1.d Idealised Me refined as rotating group:
 C28(H28A,H28B,H28C), C34(H34A,H34B,H34C), C29(H29A,H29B,H29C), C35(H35A,H35B,
 H35C)
;
_olex2_submission_special_instructions 'No special instructions were received'
_oxdiff_exptl_absorpt_empirical_details
;
Empirical correction (ABSPACK) includes:
- Absorption correction using spherical harmonics
- Frame scaling
;
_oxdiff_exptl_absorpt_empirical_full_max 1.724
_oxdiff_exptl_absorpt_empirical_full_min 0.802

loop_
_space_group_symop_operation_xyz
'x, y, z'
'-x+1/2, -y, z+1/2'
'-x, y+1/2, -z+1/2'
'x+1/2, -y+1/2, -z'

loop_
_atom_site_label
_atom_site_type_symbol
_atom_site_fract_x
_atom_site_fract_y
_atom_site_fract_z
_atom_site_U_iso_or_equiv
_atom_site_adp_type
_atom_site_occupancy
_atom_site_site_symmetry_order
_atom_site_calc_flag
_atom_site_refinement_flags_posn
_atom_site_refinement_flags_adp
_atom_site_refinement_flags_occupancy
_atom_site_disorder_assembly
_atom_site_disorder_group
O26 O 0.90444(12) 0.11864(12) 0.47705(6) 0.0212(3) Uani 1 1 d . . . . .
O2 O 0.63522(13) 0.11146(11) 0.36240(6) 0.0219(3) Uani 1 1 d . . . . .
O19 O 0.95780(13) 0.47157(12) 0.36870(6) 0.0253(3) Uani 1 1 d . . . . .
O8 O 0.20006(13) 0.52307(11) 0.31739(7) 0.0277(3) Uani 1 1 d . . . . .
O13 O 0.55189(15) 0.84537(12) 0.36450(8) 0.0327(4) Uani 1 1 d . . . . .
O30 O 0.69521(14) 0.09561(14) 0.48091(7) 0.0328(4) Uani 1 1 d . . . . .
O32 O 0.89802(14) 0.47113(17) 0.25083(8) 0.0451(5) Uani 1 1 d . . . . .
O36 O 0.69291(16) 0.49466(17) 0.25710(8) 0.0448(5) Uani 1 1 d . . . . .
C20 C 0.87318(17) 0.38588(16) 0.37002(8) 0.0196(4) Uani 1 1 d . . . . .
C21 C 0.86987(17) 0.30702(16) 0.41316(8) 0.0201(4) Uani 1 1 d . . . . .
H21 H 0.924993 0.313965 0.444947 0.024 Uiso 1 1 calc R U . . .
C5 C 0.38007(18) 0.26699(16) 0.30871(8) 0.0205(4) Uani 1 1 d . . . . .
H5 H 0.420327 0.283530 0.273384 0.025 Uiso 1 1 calc R U . . .
C4 C 0.42437(18) 0.17931(15) 0.34218(8) 0.0198(4) Uani 1 1 d . . . . .
C44 C 0.42142(18) 0.57058(16) 0.32517(8) 0.0202(4) Uani 1 1 d . . . . .
H44 H 0.447255 0.497330 0.315789 0.024 Uiso 1 1 calc R U . . .
C23 C 0.70892(17) 0.28543(16) 0.32110(8) 0.0196(4) Uani 1 1 d . . . . .
H23 H 0.652922 0.279191 0.289596 0.023 Uiso 1 1 calc R U . . .
C31 C 0.78771(18) 0.45486(16) 0.27443(8) 0.0212(4) Uani 1 1 d . . . . .
C22 C 0.78709(17) 0.21746(16) 0.41086(8) 0.0190(4) Uani 1 1 d . . . . .
C1 C 0.70640(18) 0.20535(15) 0.36406(8) 0.0187(4) Uani 1 1 d . . . . .
C3 C 0.53174(18) 0.10812(16) 0.32276(8) 0.0210(4) Uani 1 1 d . . . . .
H3A H 0.502644 0.030487 0.318682 0.025 Uiso 1 1 calc R U . . .
H3B H 0.560502 0.133867 0.284631 0.025 Uiso 1 1 calc R U . . .
C17 C 0.88009(19) 0.60635(16) 0.43721(9) 0.0236(4) Uani 1 1 d . . . . .
C24 C 0.79186(17) 0.37463(16) 0.32329(8) 0.0196(4) Uani 1 1 d . . . . .
C43 C 0.51065(18) 0.65214(16) 0.33680(8) 0.0211(4) Uani 1 1 d . . . . .
H43 H 0.597275 0.634533 0.335093 0.025 Uiso 1 1 calc R U . . .
C6 C 0.27816(18) 0.33070(16) 0.32602(9) 0.0229(4) Uani 1 1 d . . . . .
C12 C 0.47283(19) 0.75912(16) 0.35088(8) 0.0228(4) Uani 1 1 d . . . . .
C16 C 0.82963(19) 0.67597(17) 0.39544(9) 0.0242(4) Uani 1 1 d . . . . .
H16 H 0.863515 0.674779 0.357759 0.029 Uiso 1 1 calc R U . . .
C25 C 0.78684(19) 0.13615(17) 0.45954(8) 0.0218(4) Uani 1 1 d . . . . .
C15 C 0.73092(19) 0.74702(16) 0.40773(9) 0.0249(4) Uani 1 1 d . . . . .
C37 C 0.8314(2) 0.61045(18) 0.49201(9) 0.0289(5) Uani 1 1 d . . . . .
H37 H 0.866250 0.565051 0.521265 0.035 Uiso 1 1 calc R U . . .
C40 C 0.3658(2) 0.15667(17) 0.39411(9) 0.0253(4) Uani 1 1 d . . . . .
H40 H 0.396043 0.098371 0.417819 0.030 Uiso 1 1 calc R U . . .
C7 C 0.2282(2) 0.42210(17) 0.28786(10) 0.0267(4) Uani 1 1 d . . . . .
H7A H 0.290782 0.437943 0.257625 0.032 Uiso 1 1 calc R U . . .
H7B H 0.151200 0.395250 0.268701 0.032 Uiso 1 1 calc R U . . .
C9 C 0.29563(18) 0.59637(16) 0.32729(8) 0.0210(4) Uani 1 1 d . . . . .
C27 C 0.9245(2) 0.04553(17) 0.52643(8) 0.0237(4) Uani 1 1 d . . . . .
H27 H 0.860118 0.061326 0.556490 0.028 Uiso 1 1 calc R U . . .
C11 C 0.3464(2) 0.78538(17) 0.35185(9) 0.0254(4) Uani 1 1 d . . . . .
H11 H 0.320478 0.858927 0.360561 0.030 Uiso 1 1 calc R U . . .
C18 C 0.98511(19) 0.52863(18) 0.42134(9) 0.0264(4) Uani 1 1 d . . . . .
H18A H 1.063716 0.571364 0.416977 0.032 Uiso 1 1 calc R U . . .
H18B H 0.997388 0.473773 0.452462 0.032 Uiso 1 1 calc R U . . .
C41 C 0.2636(2) 0.21888(18) 0.41138(10) 0.0296(5) Uani 1 1 d . . . . .
H41 H 0.223151 0.202193 0.446639 0.036 Uiso 1 1 calc R U . . .
C10 C 0.25852(19) 0.70519(17) 0.34024(9) 0.0239(4) Uani 1 1 d . . . . .
H10 H 0.172034 0.723565 0.340982 0.029 Uiso 1 1 calc R U . . .
C42 C 0.2198(2) 0.30549(17) 0.37759(10) 0.0282(4) Uani 1 1 d . . . . .
H42 H 0.149557 0.347678 0.389827 0.034 Uiso 1 1 calc R U . . .
C39 C 0.6810(2) 0.74801(19) 0.46282(10) 0.0308(5) Uani 1 1 d . . . . .
H39 H 0.612228 0.794986 0.471638 0.037 Uiso 1 1 calc R U . . .
C28 C 1.0522(2) 0.07683(19) 0.54856(10) 0.0299(5) Uani 1 1 d . . . . .
H28A H 1.114934 0.062855 0.518745 0.045 Uiso 1 1 calc R U . . .
H28B H 1.071793 0.032265 0.582574 0.045 Uiso 1 1 calc R U . . .
H28C H 1.052925 0.155753 0.558771 0.045 Uiso 1 1 calc R U . . .
C38 C 0.7318(2) 0.6805(2) 0.50474(10) 0.0339(5) Uani 1 1 d . . . . .
H38 H 0.698416 0.681933 0.542508 0.041 Uiso 1 1 calc R U . . .
C14 C 0.6835(2) 0.82455(18) 0.36199(10) 0.0309(5) Uani 1 1 d . . . . .
H14A H 0.728422 0.896135 0.365402 0.037 Uiso 1 1 calc R U . . .
H14B H 0.703842 0.792751 0.323944 0.037 Uiso 1 1 calc R U . . .
C33 C 0.9083(2) 0.5507(2) 0.20346(11) 0.0383(6) Uani 1 1 d . . . . .
H33 H 0.822853 0.573618 0.190564 0.046 Uiso 1 1 calc R U . . .
C34 C 0.9786(3) 0.6495(2) 0.22489(11) 0.0439(6) Uani 1 1 d . . . . .
H34A H 0.930144 0.685984 0.255240 0.066 Uiso 1 1 calc R U . . .
H34B H 0.992012 0.701743 0.193234 0.066 Uiso 1 1 calc R U . . .
H34C H 1.059664 0.625786 0.240272 0.066 Uiso 1 1 calc R U . . .
C29 C 0.9140(3) -0.0729(2) 0.50755(12) 0.0439(7) Uani 1 1 d . . . . .
H29A H 0.830081 -0.086201 0.491935 0.066 Uiso 1 1 calc R U . . .
H29B H 0.928126 -0.122024 0.540448 0.066 Uiso 1 1 calc R U . . .
H29C H 0.976744 -0.088113 0.477907 0.066 Uiso 1 1 calc R U . . .
C35 C 0.9741(4) 0.4914(3) 0.15593(12) 0.0575(8) Uani 1 1 d . . . . .
H35A H 1.058194 0.470036 0.168606 0.086 Uiso 1 1 calc R U . . .
H35B H 0.980594 0.540605 0.122561 0.086 Uiso 1 1 calc R U . . .
H35C H 0.926686 0.424816 0.145435 0.086 Uiso 1 1 calc R U . . .

loop_
_atom_site_aniso_label
_atom_site_aniso_U_11
_atom_site_aniso_U_22
_atom_site_aniso_U_33
_atom_site_aniso_U_23
_atom_site_aniso_U_13
_atom_site_aniso_U_12
O26 0.0209(6) 0.0233(7) 0.0193(6) 0.0057(5) -0.0024(5) 0.0001(5)
O2 0.0223(7) 0.0185(6) 0.0248(7) 0.0040(5) -0.0065(5) -0.0023(5)
O19 0.0228(7) 0.0237(7) 0.0295(7) 0.0016(6) 0.0004(6) -0.0047(6)
O8 0.0202(7) 0.0182(7) 0.0446(9) -0.0030(6) -0.0014(6) 0.0002(5)
O13 0.0302(8) 0.0166(7) 0.0514(10) 0.0015(6) -0.0126(7) -0.0018(6)
O30 0.0245(7) 0.0451(9) 0.0287(8) 0.0141(7) -0.0031(6) -0.0103(7)
O32 0.0190(7) 0.0670(12) 0.0492(10) 0.0404(9) 0.0047(7) 0.0036(8)
O36 0.0257(8) 0.0651(12) 0.0436(10) 0.0318(9) 0.0059(7) 0.0125(8)
C20 0.0153(8) 0.0193(9) 0.0242(9) -0.0004(7) 0.0028(7) -0.0006(7)
C21 0.0169(8) 0.0224(9) 0.0208(8) -0.0006(7) 0.0004(7) 0.0021(7)
C5 0.0219(9) 0.0189(9) 0.0207(9) -0.0022(7) -0.0022(7) -0.0031(7)
C4 0.0210(9) 0.0176(9) 0.0209(9) -0.0019(7) -0.0046(7) -0.0040(7)
C44 0.0245(9) 0.0178(9) 0.0183(8) 0.0009(7) 0.0001(7) 0.0015(7)
C23 0.0175(8) 0.0222(9) 0.0190(8) 0.0011(7) 0.0000(7) 0.0024(7)
C31 0.0195(9) 0.0214(9) 0.0228(9) 0.0021(7) 0.0030(7) 0.0001(8)
C22 0.0174(8) 0.0205(9) 0.0191(8) 0.0008(7) 0.0022(7) 0.0026(7)
C1 0.0171(8) 0.0179(8) 0.0212(8) -0.0005(7) 0.0019(7) 0.0023(7)
C3 0.0238(9) 0.0189(8) 0.0204(9) -0.0008(7) -0.0050(7) 0.0000(7)
C17 0.0232(9) 0.0181(9) 0.0294(10) 0.0024(8) -0.0071(8) -0.0055(8)
C24 0.0174(8) 0.0204(9) 0.0210(8) 0.0039(7) 0.0033(7) 0.0033(7)
C43 0.0209(9) 0.0222(9) 0.0201(9) 0.0034(7) -0.0014(7) 0.0005(7)
C6 0.0204(9) 0.0195(9) 0.0287(10) -0.0024(8) -0.0057(8) -0.0024(7)
C12 0.0271(10) 0.0179(9) 0.0233(9) 0.0041(7) -0.0049(8) -0.0023(8)
C16 0.0257(10) 0.0240(10) 0.0229(9) 0.0025(8) -0.0040(8) -0.0057(8)
C25 0.0219(9) 0.0241(9) 0.0195(9) 0.0005(7) -0.0010(7) -0.0017(8)
C15 0.0256(10) 0.0190(9) 0.0302(10) 0.0004(8) -0.0083(8) -0.0056(8)
C37 0.0340(11) 0.0268(10) 0.0258(10) 0.0045(8) -0.0083(8) -0.0042(9)
C40 0.0302(11) 0.0195(9) 0.0263(9) 0.0027(8) -0.0001(8) -0.0036(8)
C7 0.0263(10) 0.0185(9) 0.0353(11) -0.0039(8) -0.0090(8) 0.0011(8)
C9 0.0224(9) 0.0191(9) 0.0215(9) 0.0012(7) 0.0001(7) -0.0002(7)
C27 0.0279(10) 0.0240(10) 0.0191(9) 0.0063(8) -0.0039(8) -0.0015(8)
C11 0.0317(10) 0.0179(9) 0.0265(10) 0.0001(8) -0.0012(8) 0.0043(8)
C18 0.0240(10) 0.0230(9) 0.0322(11) 0.0010(8) -0.0087(8) -0.0034(8)
C41 0.0318(11) 0.0264(10) 0.0306(11) 0.0021(9) 0.0095(9) -0.0051(9)
C10 0.0229(9) 0.0212(9) 0.0276(10) 0.0016(8) 0.0013(8) 0.0040(8)
C42 0.0226(10) 0.0243(10) 0.0376(11) -0.0052(9) 0.0042(9) -0.0008(8)
C39 0.0304(11) 0.0281(11) 0.0340(11) -0.0060(9) -0.0047(9) -0.0006(9)
C28 0.0307(11) 0.0299(11) 0.0291(10) 0.0064(9) -0.0102(9) -0.0034(9)
C38 0.0391(12) 0.0391(13) 0.0234(10) -0.0022(9) -0.0021(9) -0.0041(10)
C14 0.0273(11) 0.0231(10) 0.0424(12) 0.0091(9) -0.0097(9) -0.0059(9)
C33 0.0225(10) 0.0519(15) 0.0406(13) 0.0301(12) -0.0003(9) -0.0037(10)
C34 0.0570(16) 0.0396(14) 0.0349(13) 0.0141(11) 0.0024(12) 0.0052(12)
C29 0.0618(17) 0.0253(11) 0.0447(14) 0.0066(10) -0.0260(13) -0.0047(11)
C35 0.090(2) 0.0475(16) 0.0348(13) 0.0101(12) 0.0053(15) -0.0171(16)

loop_
_atom_type_symbol
_atom_type_description
_atom_type_scat_dispersion_real
_atom_type_scat_dispersion_imag
_atom_type_scat_source
C C 0.0181 0.0091 'International Tables Vol C Tables 4.2.6.8 and 6.1.1.4'
H H 0.0000 0.0000 'International Tables Vol C Tables 4.2.6.8 and 6.1.1.4'
O O 0.0492 0.0322 'International Tables Vol C Tables 4.2.6.8 and 6.1.1.4'

loop_
_geom_angle_atom_site_label_1
_geom_angle_atom_site_label_2
_geom_angle_atom_site_label_3
_geom_angle
_geom_angle_site_symmetry_1
_geom_angle_site_symmetry_3
_geom_angle_publ_flag
C25 O26 C27 118.16(15) . . ?
C1 O2 C3 117.98(14) . . ?
C20 O19 C18 118.33(15) . . ?
C9 O8 C7 118.24(16) . . ?
C12 O13 C14 117.49(16) . . ?
C31 O32 C33 118.66(16) . . ?
O19 C20 C21 123.34(17) . . ?
O19 C20 C24 117.65(17) . . ?
C21 C20 C24 118.88(17) . . ?
C20 C21 H21 119.4 . . ?
C20 C21 C22 121.27(17) . . ?
C22 C21 H21 119.4 . . ?
C4 C5 H5 119.3 . . ?
C6 C5 H5 119.3 . . ?
C6 C5 C4 121.37(18) . . ?
C5 C4 C3 121.50(17) . . ?
C40 C4 C5 118.87(18) . . ?
C40 C4 C3 119.62(17) . . ?
C43 C44 H44 120.0 . . ?
C9 C44 H44 120.0 . . ?
C9 C44 C43 119.97(18) . . ?
C1 C23 H23 119.3 . . ?
C1 C23 C24 121.38(17) . . ?
C24 C23 H23 119.3 . . ?
O32 C31 C24 112.87(16) . . ?
O36 C31 O32 124.05(18) . . ?
O36 C31 C24 122.97(18) . . ?
C21 C22 C1 120.07(17) . . ?
C21 C22 C25 118.50(17) . . ?
C1 C22 C25 121.43(17) . . ?
O2 C1 C23 124.45(17) . . ?
O2 C1 C22 116.91(16) . . ?
C23 C1 C22 118.53(17) . . ?
O2 C3 C4 112.11(15) . . ?
O2 C3 H3A 109.2 . . ?
O2 C3 H3B 109.2 . . ?
C4 C3 H3A 109.2 . . ?
C4 C3 H3B 109.2 . . ?
H3A C3 H3B 107.9 . . ?
C16 C17 C18 119.35(19) . . ?
C37 C17 C16 118.6(2) . . ?
C37 C17 C18 122.00(18) . . ?
C20 C24 C31 123.28(17) . . ?
C23 C24 C20 119.85(17) . . ?
C23 C24 C31 116.86(17) . . ?
C44 C43 H43 120.0 . . ?
C12 C43 C44 120.01(18) . . ?
C12 C43 H43 120.0 . . ?
C5 C6 C7 120.46(19) . . ?
C42 C6 C5 118.80(18) . . ?
C42 C6 C7 120.67(19) . . ?
O13 C12 C43 125.19(18) . . ?
O13 C12 C11 114.93(18) . . ?
C11 C12 C43 119.88(18) . . ?
C17 C16 H16 119.3 . . ?
C15 C16 C17 121.4(2) . . ?
C15 C16 H16 119.3 . . ?
O26 C25 C22 109.41(16) . . ?
O30 C25 O26 125.05(18) . . ?
O30 C25 C22 125.50(18) . . ?
C16 C15 C39 119.15(19) . . ?
C16 C15 C14 119.5(2) . . ?
C39 C15 C14 121.3(2) . . ?
C17 C37 H37 119.7 . . ?
C17 C37 C38 120.5(2) . . ?
C38 C37 H37 119.7 . . ?
C4 C40 H40 119.9 . . ?
C41 C40 C4 120.14(19) . . ?
C41 C40 H40 119.9 . . ?
O8 C7 C6 114.23(18) . . ?
O8 C7 H7A 108.7 . . ?
O8 C7 H7B 108.7 . . ?
C6 C7 H7A 108.7 . . ?
C6 C7 H7B 108.7 . . ?
H7A C7 H7B 107.6 . . ?
O8 C9 C44 125.08(17) . . ?
O8 C9 C10 115.36(17) . . ?
C44 C9 C10 119.57(18) . . ?
O26 C27 H27 109.6 . . ?
O26 C27 C28 104.54(16) . . ?
O26 C27 C29 109.32(17) . . ?
C28 C27 H27 109.6 . . ?
C29 C27 H27 109.6 . . ?
C29 C27 C28 114.0(2) . . ?
C12 C11 H11 120.0 . . ?
C10 C11 C12 120.09(18) . . ?
C10 C11 H11 120.0 . . ?
O19 C18 C17 110.85(16) . . ?
O19 C18 H18A 109.5 . . ?
O19 C18 H18B 109.5 . . ?
C17 C18 H18A 109.5 . . ?
C17 C18 H18B 109.5 . . ?
H18A C18 H18B 108.1 . . ?
C40 C41 H41 119.7 . . ?
C40 C41 C42 120.5(2) . . ?
C42 C41 H41 119.7 . . ?
C9 C10 H10 119.8 . . ?
C11 C10 C9 120.45(18) . . ?
C11 C10 H10 119.8 . . ?
C6 C42 C41 120.3(2) . . ?
C6 C42 H42 119.9 . . ?
C41 C42 H42 119.9 . . ?
C15 C39 H39 120.1 . . ?
C38 C39 C15 119.8(2) . . ?
C38 C39 H39 120.1 . . ?
C27 C28 H28A 109.5 . . ?
C27 C28 H28B 109.5 . . ?
C27 C28 H28C 109.5 . . ?
H28A C28 H28B 109.5 . . ?
H28A C28 H28C 109.5 . . ?
H28B C28 H28C 109.5 . . ?
C37 C38 H38 119.8 . . ?
C39 C38 C37 120.5(2) . . ?
C39 C38 H38 119.8 . . ?
O13 C14 C15 114.26(19) . . ?
O13 C14 H14A 108.7 . . ?
O13 C14 H14B 108.7 . . ?
C15 C14 H14A 108.7 . . ?
C15 C14 H14B 108.7 . . ?
H14A C14 H14B 107.6 . . ?
O32 C33 H33 109.8 . . ?
O32 C33 C34 107.9(2) . . ?
O32 C33 C35 106.4(2) . . ?
C34 C33 H33 109.8 . . ?
C35 C33 H33 109.8 . . ?
C35 C33 C34 113.1(2) . . ?
C33 C34 H34A 109.5 . . ?
C33 C34 H34B 109.5 . . ?
C33 C34 H34C 109.5 . . ?
H34A C34 H34B 109.5 . . ?
H34A C34 H34C 109.5 . . ?
H34B C34 H34C 109.5 . . ?
C27 C29 H29A 109.5 . . ?
C27 C29 H29B 109.5 . . ?
C27 C29 H29C 109.5 . . ?
H29A C29 H29B 109.5 . . ?
H29A C29 H29C 109.5 . . ?
H29B C29 H29C 109.5 . . ?
C33 C35 H35A 109.5 . . ?
C33 C35 H35B 109.5 . . ?
C33 C35 H35C 109.5 . . ?
H35A C35 H35B 109.5 . . ?
H35A C35 H35C 109.5 . . ?
H35B C35 H35C 109.5 . . ?

loop_
_geom_bond_atom_site_label_1
_geom_bond_atom_site_label_2
_geom_bond_distance
_geom_bond_site_symmetry_2
_geom_bond_publ_flag
O26 C25 1.337(2) . ?
O26 C27 1.465(2) . ?
O2 C1 1.363(2) . ?
O2 C3 1.441(2) . ?
O19 C20 1.372(2) . ?
O19 C18 1.436(3) . ?
O8 C7 1.429(2) . ?
O8 C9 1.369(2) . ?
O13 C12 1.376(2) . ?
O13 C14 1.429(3) . ?
O30 C25 1.202(3) . ?
O32 C31 1.315(2) . ?
O32 C33 1.466(3) . ?
O36 C31 1.191(3) . ?
C20 C21 1.384(3) . ?
C20 C24 1.400(3) . ?
C21 H21 0.9500 . ?
C21 C22 1.396(3) . ?
C5 H5 0.9500 . ?
C5 C4 1.396(3) . ?
C5 C6 1.391(3) . ?
C4 C3 1.502(3) . ?
C4 C40 1.389(3) . ?
C44 H44 0.9500 . ?
C44 C43 1.395(3) . ?
C44 C9 1.380(3) . ?
C23 H23 0.9500 . ?
C23 C1 1.391(3) . ?
C23 C24 1.394(3) . ?
C31 C24 1.494(3) . ?
C22 C1 1.398(3) . ?
C22 C25 1.499(3) . ?
C3 H3A 0.9900 . ?
C3 H3B 0.9900 . ?
C17 C16 1.393(3) . ?
C17 C37 1.380(3) . ?
C17 C18 1.507(3) . ?
C43 H43 0.9500 . ?
C43 C12 1.390(3) . ?
C6 C7 1.513(3) . ?
C6 C42 1.387(3) . ?
C12 C11 1.388(3) . ?
C16 H16 0.9500 . ?
C16 C15 1.388(3) . ?
C15 C39 1.390(3) . ?
C15 C14 1.505(3) . ?
C37 H37 0.9500 . ?
C37 C38 1.389(3) . ?
C40 H40 0.9500 . ?
C40 C41 1.384(3) . ?
C7 H7A 0.9900 . ?
C7 H7B 0.9900 . ?
C9 C10 1.402(3) . ?
C27 H27 1.0000 . ?
C27 C28 1.506(3) . ?
C27 C29 1.498(3) . ?
C11 H11 0.9500 . ?
C11 C10 1.373(3) . ?
C18 H18A 0.9900 . ?
C18 H18B 0.9900 . ?
C41 H41 0.9500 . ?
C41 C42 1.389(3) . ?
C10 H10 0.9500 . ?
C42 H42 0.9500 . ?
C39 H39 0.9500 . ?
C39 C38 1.382(3) . ?
C28 H28A 0.9800 . ?
C28 H28B 0.9800 . ?
C28 H28C 0.9800 . ?
C38 H38 0.9500 . ?
C14 H14A 0.9900 . ?
C14 H14B 0.9900 . ?
C33 H33 1.0000 . ?
C33 C34 1.494(4) . ?
C33 C35 1.493(4) . ?
C34 H34A 0.9800 . ?
C34 H34B 0.9800 . ?
C34 H34C 0.9800 . ?
C29 H29A 0.9800 . ?
C29 H29B 0.9800 . ?
C29 H29C 0.9800 . ?
C35 H35A 0.9800 . ?
C35 H35B 0.9800 . ?
C35 H35C 0.9800 . ?

loop_
_geom_torsion_atom_site_label_1
_geom_torsion_atom_site_label_2
_geom_torsion_atom_site_label_3
_geom_torsion_atom_site_label_4
_geom_torsion
_geom_torsion_site_symmetry_1
_geom_torsion_site_symmetry_2
_geom_torsion_site_symmetry_3
_geom_torsion_site_symmetry_4
_geom_torsion_publ_flag
O19 C20 C21 C22 -176.02(17) . . . . ?
O19 C20 C24 C23 176.48(17) . . . . ?
O19 C20 C24 C31 -3.9(3) . . . . ?
O8 C9 C10 C11 178.96(18) . . . . ?
O13 C12 C11 C10 -178.53(18) . . . . ?
O32 C31 C24 C20 53.5(3) . . . . ?
O32 C31 C24 C23 -126.9(2) . . . . ?
O36 C31 C24 C20 -130.3(2) . . . . ?
O36 C31 C24 C23 49.3(3) . . . . ?
C20 O19 C18 C17 -76.1(2) . . . . ?
C20 C21 C22 C1 0.7(3) . . . . ?
C20 C21 C22 C25 -178.94(17) . . . . ?
C21 C20 C24 C23 0.4(3) . . . . ?
C21 C20 C24 C31 -179.97(17) . . . . ?
C21 C22 C1 O2 174.94(16) . . . . ?
C21 C22 C1 C23 -1.5(3) . . . . ?
C21 C22 C25 O26 -39.1(2) . . . . ?
C21 C22 C25 O30 138.6(2) . . . . ?
C5 C4 C3 O2 120.46(19) . . . . ?
C5 C4 C40 C41 1.4(3) . . . . ?
C5 C6 C7 O8 -135.97(19) . . . . ?
C5 C6 C42 C41 0.7(3) . . . . ?
C4 C5 C6 C7 -177.31(17) . . . . ?
C4 C5 C6 C42 -0.3(3) . . . . ?
C4 C40 C41 C42 -1.1(3) . . . . ?
C44 C43 C12 O13 178.34(18) . . . . ?
C44 C43 C12 C11 -1.7(3) . . . . ?
C44 C9 C10 C11 -1.3(3) . . . . ?
C31 O32 C33 C34 109.7(2) . . . . ?
C31 O32 C33 C35 -128.6(3) . . . . ?
C1 O2 C3 C4 -73.4(2) . . . . ?
C1 C23 C24 C20 -1.2(3) . . . . ?
C1 C23 C24 C31 179.18(17) . . . . ?
C1 C22 C25 O26 141.22(18) . . . . ?
C1 C22 C25 O30 -41.1(3) . . . . ?
C3 O2 C1 C23 -17.9(3) . . . . ?
C3 O2 C1 C22 165.89(16) . . . . ?
C3 C4 C40 C41 -177.41(18) . . . . ?
C17 C16 C15 C39 -0.4(3) . . . . ?
C17 C16 C15 C14 177.13(18) . . . . ?
C17 C37 C38 C39 -0.8(3) . . . . ?
C24 C20 C21 C22 -0.2(3) . . . . ?
C24 C23 C1 O2 -174.40(17) . . . . ?
C24 C23 C1 C22 1.7(3) . . . . ?
C43 C44 C9 O8 -179.18(18) . . . . ?
C43 C44 C9 C10 1.1(3) . . . . ?
C43 C12 C11 C10 1.5(3) . . . . ?
C6 C5 C4 C3 178.03(17) . . . . ?
C6 C5 C4 C40 -0.8(3) . . . . ?
C12 O13 C14 C15 -69.1(3) . . . . ?
C12 C11 C10 C9 0.0(3) . . . . ?
C16 C17 C37 C38 1.7(3) . . . . ?
C16 C17 C18 O19 -46.4(2) . . . . ?
C16 C15 C39 C38 1.4(3) . . . . ?
C16 C15 C14 O13 146.49(19) . . . . ?
C25 O26 C27 C28 -159.05(17) . . . . ?
C25 O26 C27 C29 78.5(2) . . . . ?
C25 C22 C1 O2 -5.4(3) . . . . ?
C25 C22 C1 C23 178.21(17) . . . . ?
C15 C39 C38 C37 -0.8(3) . . . . ?
C37 C17 C16 C15 -1.2(3) . . . . ?
C37 C17 C18 O19 133.2(2) . . . . ?
C40 C4 C3 O2 -60.7(2) . . . . ?
C40 C41 C42 C6 0.0(3) . . . . ?
C7 O8 C9 C44 -18.1(3) . . . . ?
C7 O8 C9 C10 161.69(18) . . . . ?
C7 C6 C42 C41 177.71(19) . . . . ?
C9 O8 C7 C6 83.8(2) . . . . ?
C9 C44 C43 C12 0.4(3) . . . . ?
C27 O26 C25 O30 -0.7(3) . . . . ?
C27 O26 C25 C22 177.03(16) . . . . ?
C18 O19 C20 C21 -41.9(3) . . . . ?
C18 O19 C20 C24 142.29(17) . . . . ?
C18 C17 C16 C15 178.47(18) . . . . ?
C18 C17 C37 C38 -177.87(19) . . . . ?
C42 C6 C7 O8 47.0(3) . . . . ?
C39 C15 C14 O13 -36.0(3) . . . . ?
C14 O13 C12 C43 2.4(3) . . . . ?
C14 O13 C12 C11 -177.56(19) . . . . ?
C14 C15 C39 C38 -176.1(2) . . . . ?
C33 O32 C31 O36 5.7(4) . . . . ?
C33 O32 C31 C24 -178.1(2) . . . . ?
